data_7105250
loop_
_publ_author_name
'Shih, Kai-Neng'
'Huang, Min-Jie'
'Lu, Hao-Cheng'
'Fu, Ming-Dung'
'Kuo, Ching-Kuo'
'Huang, Gin-Chen'
'Lee, Gene-Hsiang'
'Chen, Chun-hsien'
'Peng, Shie-Ming'

_publ_section_title
;
 On the tuning of electric conductance of extended metal atom chains
 via axial ligands for [Ru3(\m3-dpa)4(X)2]0/+ (X = NCS&#x2212;,
 CN&#x2212;)
;
_journal_issue 8
_journal_name_full 'Chemical Communications'
_journal_page_first 1338
_journal_paper_doi 10.1039/b916677g
_journal_volume 46
_journal_year 2010
_chemical_formula_sum 'C42 H32 N14 Ru3 S2'
_chemical_formula_weight 1100.15
_chemical_name_systematic
;
?
;
_space_group_IT_number 87
_symmetry_cell_setting tetragonal
_symmetry_space_group_name_Hall '-I 4'
_symmetry_space_group_name_H-M 'I 4/m'
_atom_sites_solution_hydrogens geom
_atom_sites_solution_primary direct
_atom_sites_solution_secondary difmap
_audit_creation_method SHELXL-97
_cell_angle_alpha 90.00
_cell_angle_beta 90.00
_cell_angle_gamma 90.00
_cell_formula_units_Z 2
_cell_length_a 10.8376(6)
_cell_length_b 10.8376(6)
_cell_length_c 17.6873(7)
_cell_measurement_reflns_used 2506
_cell_measurement_temperature 150(2)
_cell_measurement_theta_max 27.50
_cell_measurement_theta_min 1.00
_cell_volume 2077.44(18)
_computing_cell_refinement 'HKL SCALEPACK (Otwinowski & Minor, 1997)'
_computing_data_collection 'COLLECT (NONIUS, 2004)'
_computing_data_reduction
;
'HKL DENZO and SCALEPACK (Otwinowski & Minor, 1997)
;
_computing_molecular_graphics 'SHELXTL (BRUKER, 2000)'
_computing_publication_material 'SHELXTL (BRUKER, 2000)'
_computing_structure_refinement 'SHELXL-97 (Sheldrick, 1997)'
_computing_structure_solution 'SHELXS-97 (Sheldrick, 1990)'
_diffrn_ambient_temperature 150(2)
_diffrn_measured_fraction_theta_full 0.991
_diffrn_measured_fraction_theta_max 0.991
_diffrn_measurement_device_type 'NONIUS KappaCCD'
_diffrn_measurement_method '\w scans'
_diffrn_radiation_monochromator graphite
_diffrn_radiation_source 'fine-focus sealed tube'
_diffrn_radiation_type MoK\a
_diffrn_radiation_wavelength 0.71073
_diffrn_reflns_av_R_equivalents 0.0431
_diffrn_reflns_av_sigmaI/netI 0.0427
_diffrn_reflns_limit_h_max 13
_diffrn_reflns_limit_h_min -12
_diffrn_reflns_limit_k_max 13
_diffrn_reflns_limit_k_min -13
_diffrn_reflns_limit_l_max 22
_diffrn_reflns_limit_l_min -21
_diffrn_reflns_number 4974
_diffrn_reflns_theta_full 27.50
_diffrn_reflns_theta_max 27.50
_diffrn_reflns_theta_min 2.30
_exptl_absorpt_coefficient_mu 1.229
_exptl_absorpt_correction_T_max 0.943
_exptl_absorpt_correction_T_min 0.788
_exptl_absorpt_correction_type multi-scan
_exptl_absorpt_process_details
;
'(SORTAV, Blessing, 1995, Acta Cryst. A51, 33-
;
_exptl_crystal_colour dark-brown
_exptl_crystal_density_diffrn 1.759
_exptl_crystal_density_meas ?
_exptl_crystal_density_method 'not measured'
_exptl_crystal_description block
_exptl_crystal_F_000 1092
_exptl_crystal_size_max 0.15
_exptl_crystal_size_mid 0.12
_exptl_crystal_size_min 0.09
_refine_diff_density_max 0.447
_refine_diff_density_min -0.428
_refine_diff_density_rms 0.092
_refine_ls_extinction_method none
_refine_ls_goodness_of_fit_ref 1.026
_refine_ls_hydrogen_treatment constr
_refine_ls_matrix_type full
_refine_ls_number_parameters 73
_refine_ls_number_reflns 1221
_refine_ls_number_restraints 0
_refine_ls_restrained_S_all 1.026
_refine_ls_R_factor_all 0.1061
_refine_ls_R_factor_gt 0.0596
_refine_ls_shift/su_max 0.002
_refine_ls_shift/su_mean 0.000
_refine_ls_structure_factor_coef Fsqd
_refine_ls_weighting_details 'calc w=1/[\s^2^(Fo^2^)+(0.1035P)^2^+2.2306P] where P=(Fo^2^+2Fc^2^)/3'
_refine_ls_weighting_scheme calc
_refine_ls_wR_factor_gt 0.1644
_refine_ls_wR_factor_ref 0.1874
_reflns_number_gt 737
_reflns_number_total 1221
_reflns_threshold_expression >2sigma(I)
_cod_data_source_file b916677g.txt
_cod_data_source_block ic12525
_cod_depositor_comments
;
The following automatic conversions were performed:
'_symmetry_cell_setting' value 'Tetragonal' changed to 'tetragonal'
according to '/home/saulius/struct/CIF-dictionaries/cif_core.dic'
dictionary named 'cif_core.dic' version 2.4.1 from 2010-06-29.

Automatic conversion script
Id: cif_fix_enum 1527 2010-12-29 10:47:43Z saulius 

The following automatic conversions were performed:

'_exptl_crystal_density_meas' value 'not_measured' was changed to '?'
- the value is perceived as not measured.

Automatic conversion script
Id: cif_fix_values 3008 2015-01-20 13:52:24Z robertas 
;
_cod_original_sg_symbol_H-M I4/m
_cod_database_code 7105250

loop_
_symmetry_equiv_pos_as_xyz
'x, y, z'
'-x, -y, z'
'-y, x, z'
'y, -x, z'
'x+1/2, y+1/2, z+1/2'
'-x+1/2, -y+1/2, z+1/2'
'-y+1/2, x+1/2, z+1/2'
'y+1/2, -x+1/2, z+1/2'
'-x, -y, -z'
'x, y, -z'
'y, -x, -z'
'-y, x, -z'
'-x+1/2, -y+1/2, -z+1/2'
'x+1/2, y+1/2, -z+1/2'
'y+1/2, -x+1/2, -z+1/2'
'-y+1/2, x+1/2, -z+1/2'

loop_
_atom_site_label
_atom_site_type_symbol
_atom_site_fract_x
_atom_site_fract_y
_atom_site_fract_z
_atom_site_U_iso_or_equiv
_atom_site_adp_type
_atom_site_occupancy
_atom_site_symmetry_multiplicity
_atom_site_calc_flag
_atom_site_refinement_flags
_atom_site_disorder_assembly
_atom_site_disorder_group
Ru1 Ru 0.487(9) 0.482(3) 0.37237(8) 0.050(5) Uani 0.25 1 d P . .
Ru2 Ru 0.526(6) 0.473(6) 0.5000 0.0537(14) Uani 0.25 2 d SP . .
S1 S 0.475(8) 0.520(9) 0.0957(3) 0.077(5) Uani 0.25 1 d P A -1
N4 N 0.495(4) 0.4606(12) 0.2487(6) 0.041(4) Uiso 0.25 1 d P . -1
C11 C 0.482(14) 0.485(16) 0.1852(7) 0.055(6) Uiso 0.25 1 d P A -1
N1 N 0.3197(11) 0.4112(13) 0.3782(8) 0.072(6) Uiso 0.25 1 d PG . -1
N2 N 0.3633(9) 0.3658(9) 0.4999(6) 0.093(4) Uiso 0.50 2 d SPG . -1
N3 N 0.4052(12) 0.3200(12) 0.6189(8) 0.075(6) Uiso 0.25 1 d PG . -1
C1 C 0.2406(14) 0.4128(15) 0.3171(9) 0.096(8) Uiso 0.25 1 d PG . -1
C2 C 0.1233(16) 0.3645(16) 0.3238(10) 0.116(10) Uiso 0.25 1 d PG . -1
C3 C 0.0850(14) 0.3147(16) 0.3916(9) 0.120(12) Uiso 0.25 1 d PG . -1
C4 C 0.1640(10) 0.3131(12) 0.4527(7) 0.114(10) Uiso 0.25 1 d PG . -1
C5 C 0.2814(9) 0.3614(9) 0.4459(6) 0.086(7) Uiso 0.25 1 d PG . -1
C6 C 0.3636(9) 0.2805(9) 0.5516(6) 0.105(9) Uiso 0.25 1 d PG . -1
C7 C 0.3145(13) 0.1670(10) 0.5451(7) 0.122(11) Uiso 0.25 1 d PG . -1
C8 C 0.3069(16) 0.0932(14) 0.6059(10) 0.099(8) Uiso 0.25 1 d PG . -1
C9 C 0.3485(16) 0.1327(16) 0.6731(10) 0.138(13) Uiso 0.25 1 d PG . -1
C10 C 0.3977(15) 0.2461(15) 0.6796(10) 0.095(8) Uiso 0.25 1 d PG . -1
N1' N 0.3232(14) 0.4417(13) 0.3754(9) 0.094(9) Uiso 0.25 1 d PG . -2
N2' N 0.3120(10) 0.5007(11) 0.5001(7) 0.113(5) Uiso 0.50 2 d SPG . -2
N3' N 0.3258(13) 0.5606(14) 0.6268(8) 0.076(6) Uiso 0.25 1 d PG . -2
C1' C 0.2760(18) 0.3916(15) 0.3089(10) 0.116(11) Uiso 0.25 1 d PG . -2
C2' C 0.1570(19) 0.3424(17) 0.3077(10) 0.136(13) Uiso 0.25 1 d PG . -2
C3' C 0.0853(17) 0.3433(18) 0.3732(10) 0.109(10) Uiso 0.25 1 d PG . -2
C4' C 0.1326(13) 0.3935(13) 0.4397(8) 0.148(16) Uiso 0.25 1 d PG . -2
C5' C 0.2516(11) 0.4426(10) 0.4408(7) 0.104(9) Uiso 0.25 1 d PG . -2
C6' C 0.2573(11) 0.5669(10) 0.5596(7) 0.117(11) Uiso 0.25 1 d PG . -2
C7' C 0.1350(13) 0.6100(13) 0.5609(7) 0.146(16) Uiso 0.25 1 d PG . -2
C8' C 0.0812(16) 0.6470(17) 0.6294(9) 0.107(9) Uiso 0.25 1 d PG . -2
C9' C 0.1496(18) 0.6407(16) 0.6967(10) 0.113(11) Uiso 0.25 1 d PG . -2
C10' C 0.2719(17) 0.5975(15) 0.6954(9) 0.133(14) Uiso 0.25 1 d PG . -2
H1A H 0.2635 0.4517 0.2693 0.160 Uiso 0.25 1 d PR . -1
H2A H 0.0656 0.3677 0.2812 0.160 Uiso 0.25 1 d PR . -1
H3A H 0.0030 0.2811 0.3960 0.160 Uiso 0.25 1 d PR . -1
H4A H 0.1383 0.2785 0.4996 0.160 Uiso 0.25 1 d SPR . -1
H7A H 0.2875 0.1400 0.4997 0.160 Uiso 0.25 1 d SPR . -1
H8A H 0.2771 0.0119 0.5990 0.160 Uiso 0.25 1 d PR . -1
H9A H 0.3492 0.0789 0.7144 0.160 Uiso 0.25 1 d PR . -1
H10A H 0.4314 0.2739 0.7260 0.160 Uiso 0.25 1 d PR . -1
H1'A H 0.3250 0.3909 0.2640 0.160 Uiso 0.25 1 d PR . -2
H2'A H 0.1246 0.3081 0.2621 0.160 Uiso 0.25 1 d PR . -2
H3'A H 0.0039 0.3097 0.3724 0.160 Uiso 0.25 1 d PR . -2
H4'A H 0.0835 0.3941 0.4845 0.160 Uiso 0.25 1 d PR . -2
H7'A H 0.0885 0.6143 0.5151 0.160 Uiso 0.25 1 d PR . -2
H8'A H -0.0019 0.6763 0.6303 0.160 Uiso 0.25 1 d PR . -2
H9'A H 0.1131 0.6658 0.7434 0.160 Uiso 0.25 1 d PR . -2
H10B H 0.3184 0.5933 0.7412 0.160 Uiso 0.25 1 d PR . -2

loop_
_atom_site_aniso_label
_atom_site_aniso_U_11
_atom_site_aniso_U_22
_atom_site_aniso_U_33
_atom_site_aniso_U_23
_atom_site_aniso_U_13
_atom_site_aniso_U_12
Ru1 0.064(15) 0.048(4) 0.0385(6) -0.003(7) 0.001(10) -0.003(2)
Ru2 0.062(13) 0.063(13) 0.0367(9) 0.000 0.000 0.0032(11)
S1 0.089(13) 0.092(10) 0.052(3) -0.017(10) -0.017(10) 0.018(6)

loop_
_atom_type_symbol
_atom_type_description
_atom_type_scat_dispersion_real
_atom_type_scat_dispersion_imag
_atom_type_scat_source
C C 0.0033 0.0016 'International Tables Vol C Tables 4.2.6.8 and 6.1.1.4'
H H 0.0000 0.0000 'International Tables Vol C Tables 4.2.6.8 and 6.1.1.4'
N N 0.0061 0.0033 'International Tables Vol C Tables 4.2.6.8 and 6.1.1.4'
S S 0.1246 0.1234 'International Tables Vol C Tables 4.2.6.8 and 6.1.1.4'
Ru Ru -1.2594 0.8363 'International Tables Vol C Tables 4.2.6.8 and 6.1.1.4'

loop_
_geom_angle_atom_site_label_1
_geom_angle_atom_site_label_2
_geom_angle_atom_site_label_3
_geom_angle
_geom_angle_site_symmetry_1
_geom_angle_site_symmetry_3
_geom_angle_publ_flag
Ru1 Ru1 Ru1 90.00(8) 4_565 3_655 ?
Ru1 Ru1 Ru1 45.00(3) 4_565 2_665 ?
Ru1 Ru1 Ru1 45.00(6) 3_655 2_665 ?
Ru1 Ru1 N3' 154(10) 4_565 12_656 ?
Ru1 Ru1 N3' 116(10) 3_655 12_656 ?
Ru1 Ru1 N3' 161(10) 2_665 12_656 ?
Ru1 Ru1 N1' 95(10) 4_565 . ?
Ru1 Ru1 N1' 175(10) 3_655 . ?
Ru1 Ru1 N1' 140(10) 2_665 . ?
N3' Ru1 N1' 59.1(15) 12_656 . ?
Ru1 Ru1 N1' 165(10) 4_565 3_655 ?
Ru1 Ru1 N1' 75(10) 3_655 3_655 ?
Ru1 Ru1 N1' 120(10) 2_665 3_655 ?
N3' Ru1 N1' 41.1(12) 12_656 3_655 ?
N1' Ru1 N1' 100.1(6) . 3_655 ?
Ru1 Ru1 N3' 55(10) 4_565 10_556 ?
Ru1 Ru1 N3' 145(10) 3_655 10_556 ?
Ru1 Ru1 N3' 100(10) 2_665 10_556 ?
N3' Ru1 N3' 99(4) 12_656 10_556 ?
N1' Ru1 N3' 40(2) . 10_556 ?
N1' Ru1 N3' 140(3) 3_655 10_556 ?
Ru1 Ru1 N1 104(10) 4_565 . ?
Ru1 Ru1 N1 166(10) 3_655 . ?
Ru1 Ru1 N1 149(10) 2_665 . ?
N3' Ru1 N1 50.0(15) 12_656 . ?
N1' Ru1 N1 9.2(7) . . ?
N1' Ru1 N1 91.0(7) 3_655 . ?
N3' Ru1 N1 49(2) 10_556 . ?
Ru1 Ru1 N3 144(10) 4_565 10_556 ?
Ru1 Ru1 N3 126(10) 3_655 10_556 ?
Ru1 Ru1 N3 170(10) 2_665 10_556 ?
N3' Ru1 N3 10.6(9) 12_656 10_556 ?
N1' Ru1 N3 49.3(13) . 10_556 ?
N1' Ru1 N3 50.9(10) 3_655 10_556 ?
N3' Ru1 N3 89(3) 10_556 10_556 ?
N1 Ru1 N3 40.1(10) . 10_556 ?
Ru1 Ru1 N3' 112(10) 4_565 9_666 ?
Ru1 Ru1 N3' 22(10) 3_655 9_666 ?
Ru1 Ru1 N3' 67(10) 2_665 9_666 ?
N3' Ru1 N3' 94(4) 12_656 9_666 ?
N1' Ru1 N3' 153(2) . 9_666 ?
N1' Ru1 N3' 53(3) 3_655 9_666 ?
N3' Ru1 N3' 167.0(11) 10_556 9_666 ?
N1 Ru1 N3' 144(3) . 9_666 ?
N3 Ru1 N3' 104(4) 10_556 9_666 ?
Ru1 Ru1 N1 157(10) 4_565 3_655 ?
Ru1 Ru1 N1 67(10) 3_655 3_655 ?
Ru1 Ru1 N1 112(10) 2_665 3_655 ?
N3' Ru1 N1 49.0(18) 12_656 3_655 ?
N1' Ru1 N1 108.0(8) . 3_655 ?
N1' Ru1 N1 8.0(8) 3_655 3_655 ?
N3' Ru1 N1 148(2) 10_556 3_655 ?
N1 Ru1 N1 98.8(5) . 3_655 ?
N3 Ru1 N1 58.7(13) 10_556 3_655 ?
N3' Ru1 N1 45(2) 9_666 3_655 ?
Ru1 Ru1 N1' 4(10) 4_565 4_565 ?
Ru1 Ru1 N1' 94(10) 3_655 4_565 ?
Ru1 Ru1 N1' 49(10) 2_665 4_565 ?
N3' Ru1 N1' 150(6) 12_656 4_565 ?
N1' Ru1 N1' 91(4) . 4_565 ?
N1' Ru1 N1' 169(4) 3_655 4_565 ?
N3' Ru1 N1' 51(2) 10_556 4_565 ?
N1 Ru1 N1' 100(4) . 4_565 ?
N3 Ru1 N1' 140(5) 10_556 4_565 ?
N3' Ru1 N1' 116(2) 9_666 4_565 ?
N1 Ru1 N1' 161(4) 3_655 4_565 ?
Ru2 Ru2 Ru2 90.00(5) 3_655 11_566 ?
Ru2 Ru2 Ru2 45.00(4) 3_655 9_666 ?
Ru2 Ru2 Ru2 45.000(15) 11_566 9_666 ?
Ru2 Ru2 N2 135(10) 3_655 3_655 ?
Ru2 Ru2 N2 135(10) 11_566 3_655 ?
Ru2 Ru2 N2 180(10) 9_666 3_655 ?
Ru2 Ru2 N2' 171(10) 3_655 3_655 ?
Ru2 Ru2 N2' 81(10) 11_566 3_655 ?
Ru2 Ru2 N2' 126(10) 9_666 3_655 ?
N2 Ru2 N2' 53.9(18) 3_655 3_655 ?
Ru2 Ru2 N2' 80(10) 3_655 9_666 ?
Ru2 Ru2 N2' 170(10) 11_566 9_666 ?
Ru2 Ru2 N2' 125(10) 9_666 9_666 ?
N2 Ru2 N2' 55(2) 3_655 9_666 ?
N2' Ru2 N2' 108.4(5) 3_655 9_666 ?
Ru2 Ru2 N2 124(10) 3_655 . ?
Ru2 Ru2 N2 34(10) 11_566 . ?
Ru2 Ru2 N2 79(10) 9_666 . ?
N2 Ru2 N2 101(4) 3_655 . ?
N2' Ru2 N2 47(2) 3_655 . ?
N2' Ru2 N2 156(3) 9_666 . ?
Ru2 Ru2 N2 34(10) 3_655 9_666 ?
Ru2 Ru2 N2 124(10) 11_566 9_666 ?
Ru2 Ru2 N2 79(10) 9_666 9_666 ?
N2 Ru2 N2 101(3) 3_655 9_666 ?
N2' Ru2 N2 155(3) 3_655 9_666 ?
N2' Ru2 N2 46(3) 9_666 9_666 ?
N2 Ru2 N2 158.1(8) . 9_666 ?
Ru2 Ru2 Ru1 86(3) 3_655 3_655 ?
Ru2 Ru2 Ru1 87.7(12) 11_566 3_655 ?
Ru2 Ru2 Ru1 85.7(11) 9_666 3_655 ?
N2 Ru2 Ru1 94.2(13) 3_655 3_655 ?
N2' Ru2 Ru1 93(3) 3_655 3_655 ?
N2' Ru2 Ru1 92(3) 9_666 3_655 ?
N2 Ru2 Ru1 90(3) . 3_655 ?
N2 Ru2 Ru1 88(3) 9_666 3_655 ?
Ru2 Ru2 Ru1 86(3) 3_655 12_656 ?
Ru2 Ru2 Ru1 87.7(12) 11_566 12_656 ?
Ru2 Ru2 Ru1 85.7(11) 9_666 12_656 ?
N2 Ru2 Ru1 94.4(13) 3_655 12_656 ?
N2' Ru2 Ru1 93(3) 3_655 12_656 ?
N2' Ru2 Ru1 92(3) 9_666 12_656 ?
N2 Ru2 Ru1 90(3) . 12_656 ?
N2 Ru2 Ru1 88(3) 9_666 12_656 ?
Ru1 Ru2 Ru1 171(3) 3_655 12_656 ?
Ru2 Ru2 Ru1 87.7(11) 3_655 . ?
Ru2 Ru2 Ru1 79(3) 11_566 . ?
Ru2 Ru2 Ru1 81(3) 9_666 . ?
N2 Ru2 Ru1 99(2) 3_655 . ?
N2' Ru2 Ru1 91(2) 3_655 . ?
N2' Ru2 Ru1 100(3) 9_666 . ?
N2 Ru2 Ru1 83(3) . . ?
N2 Ru2 Ru1 94(2) 9_666 . ?
Ru1 Ru2 Ru1 8.4(9) 3_655 . ?
Ru1 Ru2 Ru1 166(3) 12_656 . ?
Ru2 Ru2 Ru1 87.7(11) 3_655 10_556 ?
Ru2 Ru2 Ru1 79(3) 11_566 10_556 ?
Ru2 Ru2 Ru1 81(3) 9_666 10_556 ?
N2 Ru2 Ru1 99(2) 3_655 10_556 ?
N2' Ru2 Ru1 91(2) 3_655 10_556 ?
N2' Ru2 Ru1 100(3) 9_666 10_556 ?
N2 Ru2 Ru1 83(3) . 10_556 ?
N2 Ru2 Ru1 94(2) 9_666 10_556 ?
Ru1 Ru2 Ru1 166(3) 3_655 10_556 ?
Ru1 Ru2 Ru1 8.4(9) 12_656 10_556 ?
Ru1 Ru2 Ru1 158(5) . 10_556 ?
C11 N4 Ru1 159(10) . . ?
C11 N4 Ru1 159(9) . 3_655 ?
Ru1 N4 Ru1 8.7(11) . 3_655 ?
C11 N4 Ru1 150(10) . 4_565 ?
Ru1 N4 Ru1 8.4(9) . 4_565 ?
Ru1 N4 Ru1 12.1(14) 3_655 4_565 ?
C11 N4 Ru1 151(9) . 2_665 ?
Ru1 N4 Ru1 11.9(15) . 2_665 ?
Ru1 N4 Ru1 8.4(10) 3_655 2_665 ?
Ru1 N4 Ru1 8.4(10) 4_565 2_665 ?
N4 C11 S1 176(10) . . ?
C5 N1 C1 119.9 . . ?
C5 N1 Ru1 118.4(9) . . ?
C1 N1 Ru1 121.7(9) . . ?
C5 N1 Ru1 120.3(6) . 4_565 ?
C1 N1 Ru1 118.8(7) . 4_565 ?
Ru1 N1 Ru1 9.0(5) . 4_565 ?
C5 N1 Ru1 117.4(7) . 3_655 ?
C1 N1 Ru1 122.7(6) . 3_655 ?
Ru1 N1 Ru1 2(4) . 3_655 ?
Ru1 N1 Ru1 11(4) 4_565 3_655 ?
C5 N1 Ru1 119.3(7) . 2_665 ?
C1 N1 Ru1 120.3(9) . 2_665 ?
Ru1 N1 Ru1 6(4) . 2_665 ?
Ru1 N1 Ru1 3(4) 4_565 2_665 ?
Ru1 N1 Ru1 7.9(3) 3_655 2_665 ?
C6 N2 C5 119.3 . . ?
C6 N2 Ru2 119.7(18) . 11_566 ?
C5 N2 Ru2 120.8(17) . 11_566 ?
C6 N2 Ru2 112.9(5) . . ?
C5 N2 Ru2 126.1(5) . . ?
Ru2 N2 Ru2 11(3) 11_566 . ?
C6 N2 Ru2 125.7(5) . 9_666 ?
C5 N2 Ru2 114.7(5) . 9_666 ?
Ru2 N2 Ru2 11(3) 11_566 9_666 ?
Ru2 N2 Ru2 21.93(17) . 9_666 ?
C6 N2 Ru2 119.7(13) . 3_655 ?
C5 N2 Ru2 120.9(12) . 3_655 ?
Ru2 N2 Ru2 0(5) 11_566 3_655 ?
Ru2 N2 Ru2 10.9(16) . 3_655 ?
Ru2 N2 Ru2 11.0(16) 9_666 3_655 ?
C6 N3 C10 119.9 . . ?
C6 N3 Ru1 120.3(8) . 10_556 ?
C10 N3 Ru1 119.7(9) . 10_556 ?
C6 N3 Ru1 120.9(6) . 12_656 ?
C10 N3 Ru1 118.1(6) . 12_656 ?
Ru1 N3 Ru1 7(4) 10_556 12_656 ?
C6 N3 Ru1 118.7(5) . 11_566 ?
C10 N3 Ru1 121.3(5) . 11_566 ?
Ru1 N3 Ru1 5(3) 10_556 11_566 ?
Ru1 N3 Ru1 12.1(8) 12_656 11_566 ?
C6 N3 Ru1 119.7(6) . 9_666 ?
C10 N3 Ru1 120.1(8) . 9_666 ?
Ru1 N3 Ru1 2(5) 10_556 9_666 ?
Ru1 N3 Ru1 5.4(18) 12_656 9_666 ?
Ru1 N3 Ru1 7(2) 11_566 9_666 ?
N1 C1 C2 120.1 . . ?
N1 C1 H1A 121.7 . . ?
C2 C1 H1A 118.1 . . ?
C3 C2 C1 120.0 . . ?
C3 C2 H2A 119.4 . . ?
C1 C2 H2A 120.5 . . ?
C2 C3 C4 119.9 . . ?
C2 C3 H3A 119.7 . . ?
C4 C3 H3A 120.3 . . ?
C3 C4 C5 120.0 . . ?
C3 C4 H4A 120.4 . . ?
C5 C4 H4A 119.6 . . ?
N2 C5 N1 114.6 . . ?
N2 C5 C4 125.3 . . ?
N1 C5 C4 120.0 . . ?
N2 C5 Ru2 33.6(10) . 11_566 ?
N1 C5 Ru2 83.9(4) . 11_566 ?
C4 C5 Ru2 152.3(8) . 11_566 ?
N2 C6 N3 113.4 . . ?
N2 C6 C7 126.1 . . ?
N3 C6 C7 120.0 . . ?
N2 C6 Ru2 34.3(11) . 11_566 ?
N3 C6 Ru2 84.2(4) . 11_566 ?
C7 C6 Ru2 153.7(8) . 11_566 ?
C8 C7 C6 120.1 . . ?
C8 C7 H7A 119.9 . . ?
C6 C7 H7A 120.0 . . ?
C9 C8 C7 119.9 . . ?
C9 C8 H8A 121.7 . . ?
C7 C8 H8A 118.2 . . ?
C8 C9 C10 120.0 . . ?
C8 C9 H9A 119.7 . . ?
C10 C9 H9A 120.1 . . ?
N3 C10 C9 120.1 . . ?
N3 C10 H10A 118.7 . . ?
C9 C10 H10A 121.2 . . ?
C1' N1' C5' 119.9 . . ?
C1' N1' Ru1 115.2(8) . . ?
C5' N1' Ru1 124.3(7) . . ?
C1' N1' Ru1 118.1(8) . 4_565 ?
C5' N1' Ru1 121.9(9) . 4_565 ?
Ru1 N1' Ru1 10.2(6) . 4_565 ?
C1' N1' Ru1 115.2(9) . 3_655 ?
C5' N1' Ru1 124.1(7) . 3_655 ?
Ru1 N1' Ru1 1(4) . 3_655 ?
Ru1 N1' Ru1 11(4) 4_565 3_655 ?
C1' N1' Ru1 117.8(7) . 2_665 ?
C5' N1' Ru1 122.3(7) . 2_665 ?
Ru1 N1' Ru1 8(4) . 2_665 ?
Ru1 N1' Ru1 2(4) 4_565 2_665 ?
Ru1 N1' Ru1 8.7(5) 3_655 2_665 ?
C5' N2' C6' 126.8 . . ?
C5' N2' Ru2 113.0(11) . 11_566 ?
C6' N2' Ru2 120.0(10) . 11_566 ?
C5' N2' Ru2 122.5(9) . 9_666 ?
C6' N2' Ru2 109.7(11) . 9_666 ?
Ru2 N2' Ru2 18.43(17) 11_566 9_666 ?
C5' N2' Ru2 114.2(11) . . ?
C6' N2' Ru2 118.9(10) . . ?
Ru2 N2' Ru2 2(3) 11_566 . ?
Ru2 N2' Ru2 16(3) 9_666 . ?
C5' N2' Ru2 121.4(9) . 3_655 ?
C6' N2' Ru2 111.1(11) . 3_655 ?
Ru2 N2' Ru2 16(3) 11_566 3_655 ?
Ru2 N2' Ru2 2(3) 9_666 3_655 ?
Ru2 N2' Ru2 13.97(10) . 3_655 ?
C6' N3' C10' 119.9 . . ?
C6' N3' Ru1 121.8(7) . 11_566 ?
C10' N3' Ru1 118.3(8) . 11_566 ?
C6' N3' Ru1 120.2(5) . 10_556 ?
C10' N3' Ru1 119.5(6) . 10_556 ?
Ru1 N3' Ru1 9(4) 11_566 10_556 ?
C6' N3' Ru1 122.1(6) . 9_666 ?
C10' N3' Ru1 117.6(6) . 9_666 ?
Ru1 N3' Ru1 4(4) 11_566 9_666 ?
Ru1 N3' Ru1 12.9(5) 10_556 9_666 ?
C6' N3' Ru1 121.1(7) . 12_656 ?
C10' N3' Ru1 119.0(6) . 12_656 ?
Ru1 N3' Ru1 4(6) 11_566 12_656 ?
Ru1 N3' Ru1 5(2) 10_556 12_656 ?
Ru1 N3' Ru1 8(2) 9_666 12_656 ?
N1' C1' C2' 120.0 . . ?
N1' C1' H1'A 120.0 . . ?
C2' C1' H1'A 120.0 . . ?
C3' C2' C1' 120.0 . . ?
C3' C2' H2'A 120.0 . . ?
C1' C2' H2'A 120.0 . . ?
C4' C3' C2' 119.9 . . ?
C4' C3' H3'A 120.0 . . ?
C2' C3' H3'A 120.0 . . ?
C3' C4' C5' 120.0 . . ?
C3' C4' H4'A 120.0 . . ?
C5' C4' H4'A 120.0 . . ?
N2' C5' N1' 111.6 . . ?
N2' C5' C4' 128.3 . . ?
N1' C5' C4' 120.0 . . ?
N3' C6' N2' 112.8 . . ?
N3' C6' C7' 120.1 . . ?
N2' C6' C7' 125.4 . . ?
C8' C7' C6' 120.0 . . ?
C8' C7' H7'A 120.0 . . ?
C6' C7' H7'A 120.0 . . ?
C9' C8' C7' 119.9 . . ?
C9' C8' H8'A 120.0 . . ?
C7' C8' H8'A 120.1 . . ?
C8' C9' C10' 120.0 . . ?
C8' C9' H9'A 120.0 . . ?
C10' C9' H9'A 120.0 . . ?
N3' C10' C9' 120.0 . . ?
N3' C10' H10B 120.0 . . ?
C9' C10' H10B 120.0 . . ?

loop_
_geom_bond_atom_site_label_1
_geom_bond_atom_site_label_2
_geom_bond_distance
_geom_bond_site_symmetry_2
_geom_bond_publ_flag
Ru1 Ru1 0.33(4) 4_565 ?
Ru1 Ru1 0.33(4) 3_655 ?
Ru1 Ru1 0.47(6) 2_665 ?
Ru1 N3' 1.77(2) 12_656 ?
Ru1 N1' 1.83(8) . ?
Ru1 N1' 1.89(7) 3_655 ?
Ru1 N3' 1.94(10) 10_556 ?
Ru1 N1 1.97(7) . ?
Ru1 N3 1.98(2) 10_556 ?
Ru1 N3' 2.08(10) 9_666 ?
Ru1 N1 2.08(8) 3_655 ?
Ru1 N1' 2.16(6) 4_565 ?
Ru2 Ru2 0.569(4) 3_655 ?
Ru2 Ru2 0.569(4) 11_566 ?
Ru2 Ru2 0.805(5) 9_666 ?
Ru2 N2 1.67(2) 3_655 ?
Ru2 N2' 1.77(7) 3_655 ?
Ru2 N2' 1.78(7) 9_666 ?
Ru2 N2 2.11(9) . ?
Ru2 N2 2.12(9) 9_666 ?
Ru2 Ru1 2.264(5) 3_655 ?
Ru2 Ru1 2.264(5) 12_656 ?
Ru2 Ru1 2.30(2) 10_556 ?
S1 C11 1.63(5) . ?
N4 C11 1.16(6) . ?
N4 Ru1 2.22(2) 3_655 ?
N4 Ru1 2.26(2) 4_565 ?
N4 Ru1 2.282(12) 2_665 ?
N1 C5 1.378(5) . ?
N1 C1 1.379(5) . ?
N1 Ru1 2.08(8) 4_565 ?
N1 Ru1 2.30(7) 3_655 ?
N1 Ru1 2.39(7) 2_665 ?
N2 C6 1.301(5) . ?
N2 C5 1.303(5) . ?
N2 Ru2 1.674(10) 11_566 ?
N2 Ru2 2.12(9) 9_666 ?
N2 Ru2 2.478(10) 3_655 ?
N3 C6 1.343(5) . ?
N3 C10 1.343(5) . ?
N3 Ru1 1.977(19) 10_556 ?
N3 Ru1 2.19(10) 12_656 ?
N3 Ru1 2.26(10) 11_566 ?
N3 Ru1 2.44(2) 9_666 ?
C1 C2 1.380(5) . ?
C1 H1A 0.9768 . ?
C2 C3 1.379(5) . ?
C2 H2A 0.9798 . ?
C3 C4 1.379(5) . ?
C3 H3A 0.9633 . ?
C4 C5 1.380(5) . ?
C4 H4A 0.9527 . ?
C5 Ru2 2.60(2) 11_566 ?
C6 C7 1.344(5) . ?
C6 Ru2 2.58(2) 11_566 ?
C7 C8 1.343(5) . ?
C7 H7A 0.9037 . ?
C8 C9 1.342(5) . ?
C8 H8A 0.9455 . ?
C9 C10 1.345(5) . ?
C9 H9A 0.9332 . ?
C10 H10A 0.9479 . ?
N1' C1' 1.393(5) . ?
N1' C5' 1.394(5) . ?
N1' Ru1 1.89(7) 4_565 ?
N1' Ru1 2.16(6) 3_655 ?
N1' Ru1 2.21(8) 2_665 ?
N2' C5' 1.387(5) . ?
N2' C6' 1.405(5) . ?
N2' Ru2 1.77(7) 11_566 ?
N2' Ru2 1.78(7) 9_666 ?
N2' Ru2 2.34(6) 3_655 ?
N3' C6' 1.403(5) . ?
N3' C10' 1.404(5) . ?
N3' Ru1 1.774(18) 11_566 ?
N3' Ru1 1.94(10) 10_556 ?
N3' Ru1 2.08(10) 9_666 ?
N3' Ru1 2.227(18) 12_656 ?
C1' C2' 1.395(5) . ?
C1' H1'A 0.9553 . ?
C2' C3' 1.394(5) . ?
C2' H2'A 0.9552 . ?
C3' C4' 1.393(5) . ?
C3' H3'A 0.9554 . ?
C4' C5' 1.395(5) . ?
C4' H4'A 0.9554 . ?
C6' C7' 1.405(5) . ?
C7' C8' 1.404(5) . ?
C7' H7'A 0.9555 . ?
C8' C9' 1.403(5) . ?
C8' H8'A 0.9554 . ?
C9' C10' 1.406(5) . ?
C9' H9'A 0.9554 . ?
C10' H10B 0.9553 . ?
